data_1518593
loop_
_publ_author_name
'Polukeev, Alexey V.'
'Marcos, Roc\'io'
'Ahlquist, M\%arten S. G.'
'Wendt, Ola F.'

_publ_section_title
;
 Formation of a C--C double bond from two aliphatic carbons. Multiple C--H
 activations in an iridium pincer complex
;
_journal_issue 3
_journal_name_full 'Chem. Sci.'
_journal_page_first 2060
_journal_paper_doi 10.1039/C4SC03839H
_journal_volume 6
_journal_year 2015
_chemical_formula_moiety 'C30 H51 Ir P2'
_chemical_formula_sum 'C30 H51 Ir P2'
_chemical_formula_weight 665.85
_chemical_name_systematic
; 
 ? 
;
_chemical_properties_physical Air-sensitive
_space_group_IT_number 2
_symmetry_cell_setting triclinic
_symmetry_space_group_name_Hall '-P 1'
_symmetry_space_group_name_H-M 'P -1'
_atom_sites_solution_hydrogens geom
_atom_sites_solution_primary direct
_atom_sites_solution_secondary difmap
_audit_creation_method SHELXL-97
_audit_update_record
;
2014-09-12 deposited with the CCDC.
2015-01-21 downloaded from the CCDC.
;
_cell_angle_alpha 103.753(5)
_cell_angle_beta 105.008(5)
_cell_angle_gamma 93.129(5)
_cell_formula_units_Z 4
_cell_length_a 10.264(5)
_cell_length_b 16.311(5)
_cell_length_c 19.425(5)
_cell_measurement_reflns_used 18783
_cell_measurement_temperature 293(2)
_cell_measurement_theta_max 28.3299
_cell_measurement_theta_min 2.5358
_cell_volume 3027.6(19)
_computing_cell_refinement
;
CrysAlisPro, Agilent Technologies,
Version 1.171.35.19 (release 27-10-2011 CrysAlis171 .NET)
(compiled Oct 27 2011,15:02:11)
;
_computing_data_collection
;
CrysAlisPro, Agilent Technologies,
Version 1.171.35.19 (release 27-10-2011 CrysAlis171 .NET)
(compiled Oct 27 2011,15:02:11)
;
_computing_data_reduction
;
CrysAlisPro, Agilent Technologies,
Version 1.171.35.19 (release 27-10-2011 CrysAlis171 .NET)
(compiled Oct 27 2011,15:02:11)
;
_computing_structure_refinement 'SHELXL-97 (Sheldrick, 1997)'
_computing_structure_solution SIR-92
_diffrn_ambient_temperature 293(2)
_diffrn_detector_area_resol_mean 16.1829
_diffrn_measured_fraction_theta_full 0.999
_diffrn_measured_fraction_theta_max 0.925
_diffrn_measurement_device_type 'Xcalibur, Sapphire3'
_diffrn_measurement_method '\w scans'
_diffrn_radiation_monochromator graphite
_diffrn_radiation_source 'Enhance (Mo) X-ray Source'
_diffrn_radiation_type MoK\a
_diffrn_radiation_wavelength 0.71069
_diffrn_reflns_av_R_equivalents 0.0463
_diffrn_reflns_av_sigmaI/netI 0.0392
_diffrn_reflns_limit_h_max 13
_diffrn_reflns_limit_h_min -13
_diffrn_reflns_limit_k_max 21
_diffrn_reflns_limit_k_min -21
_diffrn_reflns_limit_l_max 25
_diffrn_reflns_limit_l_min -24
_diffrn_reflns_number 65691
_diffrn_reflns_theta_full 25.00
_diffrn_reflns_theta_max 28.39
_diffrn_reflns_theta_min 2.54
_exptl_absorpt_coefficient_mu 4.531
_exptl_absorpt_correction_T_max 1.00000
_exptl_absorpt_correction_T_min 0.57413
_exptl_absorpt_correction_type multi-scan
_exptl_absorpt_process_details
;
CrysAlisPro, Agilent Technologies,
Version 1.171.35.19 (release 27-10-2011 CrysAlis171 .NET)
(compiled Oct 27 2011,15:02:11)
Empirical absorption correction using spherical harmonics,
 implemented in SCALE3 ABSPACK scaling algorithm.
;
_exptl_crystal_colour red
_exptl_crystal_density_diffrn 1.461
_exptl_crystal_density_method 'not measured'
_exptl_crystal_description block
_exptl_crystal_F_000 1352
_exptl_crystal_recrystallization_method 'Re-crystallisation from solvent: Hexane'
_exptl_crystal_size_max 0.4
_exptl_crystal_size_mid 0.3
_exptl_crystal_size_min 0.2
_refine_diff_density_max 1.629
_refine_diff_density_min -1.143
_refine_diff_density_rms 0.181
_refine_ls_extinction_method none
_refine_ls_goodness_of_fit_ref 1.222
_refine_ls_hydrogen_treatment riding
_refine_ls_matrix_type full
_refine_ls_number_parameters 595
_refine_ls_number_reflns 14034
_refine_ls_number_restraints 18
_refine_ls_restrained_S_all 1.224
_refine_ls_R_factor_all 0.0518
_refine_ls_R_factor_gt 0.0350
_refine_ls_shift/su_max 0.005
_refine_ls_shift/su_mean 0.000
_refine_ls_structure_factor_coef Fsqd
_refine_ls_weighting_details 'calc w=1/[\s^2^(Fo^2^)+(0.0400P)^2^+0.0000P] where P=(Fo^2^+2Fc^2^)/3'
_refine_ls_weighting_scheme calc
_refine_ls_wR_factor_gt 0.0824
_refine_ls_wR_factor_ref 0.0915
_reflns_number_gt 11134
_reflns_number_total 14034
_reflns_threshold_expression >2sigma(I)
_cod_data_source_file c4sc03839h2.cif
_cod_data_source_block compound4
_cod_depositor_comments 'Adding full bibliography for 1518593--1518595.cif.'
_cod_original_sg_symbol_H-M P-1
_cod_database_code 1518593

loop_
_symmetry_equiv_pos_as_xyz
'x, y, z'
'-x, -y, -z'

loop_
_atom_site_label
_atom_site_type_symbol
_atom_site_fract_x
_atom_site_fract_y
_atom_site_fract_z
_atom_site_U_iso_or_equiv
_atom_site_adp_type
_atom_site_occupancy
_atom_site_symmetry_multiplicity
_atom_site_calc_flag
_atom_site_refinement_flags
Ir1 Ir 0.115168(16) 0.274818(10) 0.522988(9) 0.02990(6) Uani 1 1 d .
P1 P -0.00271(12) 0.34506(8) 0.59900(6) 0.0333(3) Uani 1 1 d .
C1 C -0.0951(5) 0.2132(3) 0.4737(3) 0.0398(11) Uani 1 1 d .
Ir2 Ir 0.436666(16) 0.233590(11) 0.968665(9) 0.03063(6) Uani 1 1 d .
P2 P 0.16599(12) 0.17716(8) 0.43116(7) 0.0380(3) Uani 1 1 d .
C2 C -0.1205(5) 0.1402(4) 0.4003(3) 0.0589(16) Uani 1 1 d U
H2 H -0.1792 0.0925 0.4032 0.071 Uiso 1 1 calc R
P3 P 0.32015(12) 0.30769(8) 1.04387(7) 0.0383(3) Uani 1 1 d .
C3 C -0.1905(10) 0.1679(7) 0.3288(5) 0.178(6) Uani 1 1 d U
H3A H -0.1199 0.1971 0.3153 0.213 Uiso 1 1 calc R
H3B H -0.2270 0.1165 0.2894 0.213 Uiso 1 1 calc R
P4 P 0.48278(12) 0.15826(8) 0.86394(7) 0.0363(3) Uani 1 1 d .
C4 C -0.2935(6) 0.2193(5) 0.3299(3) 0.086(2) Uani 1 1 d U
H4A H -0.3724 0.1887 0.3353 0.103 Uiso 1 1 calc R
H4B H -0.3201 0.2362 0.2841 0.103 Uiso 1 1 calc R
C5 C -0.2400(6) 0.2980(5) 0.3953(3) 0.0709(18) Uani 1 1 d .
H5A H -0.1606 0.3274 0.3893 0.085 Uiso 1 1 calc R
H5B H -0.3090 0.3364 0.3949 0.085 Uiso 1 1 calc R
C6 C -0.2021(5) 0.2766(3) 0.4698(3) 0.0445(12) Uani 1 1 d .
H6 H -0.2847 0.2476 0.4741 0.053 Uiso 1 1 calc R
C7 C -0.1602(5) 0.3576(3) 0.5342(3) 0.0472(13) Uani 1 1 d .
H7A H -0.2312 0.3661 0.5589 0.057 Uiso 1 1 calc R
H7B H -0.1463 0.4067 0.5158 0.057 Uiso 1 1 calc R
C8 C 0.0007(6) 0.1086(5) 0.3842(4) 0.105(3) Uani 1 1 d U
H8A H -0.0128 0.0974 0.3313 0.126 Uiso 1 1 calc R
H8B H 0.0083 0.0545 0.3965 0.126 Uiso 1 1 calc R
C11 C 0.2939(4) 0.3592(3) 0.5590(3) 0.0354(10) Uani 1 1 d .
C12 C 0.4077(4) 0.3480(3) 0.6134(3) 0.0416(12) Uani 1 1 d .
H12 H 0.4038 0.2999 0.6310 0.050 Uiso 1 1 calc R
C13 C 0.5228(5) 0.4043(4) 0.6414(3) 0.0551(15) Uani 1 1 d .
H13 H 0.5957 0.3935 0.6766 0.066 Uiso 1 1 calc R
C14 C 0.5329(6) 0.4785(4) 0.6178(3) 0.0622(17) Uani 1 1 d .
H14 H 0.6118 0.5169 0.6370 0.075 Uiso 1 1 calc R
C15 C 0.4253(6) 0.4933(3) 0.5662(3) 0.0559(15) Uani 1 1 d .
H15 H 0.4306 0.5421 0.5498 0.067 Uiso 1 1 calc R
C16 C 0.3076(5) 0.4358(3) 0.5381(3) 0.0465(12) Uani 1 1 d .
H16 H 0.2345 0.4483 0.5041 0.056 Uiso 1 1 calc R
C21 C -0.0544(5) 0.2416(3) 0.6151(3) 0.0435(12) Uani 1 1 d .
C22 C -0.0380(5) 0.1917(3) 0.5410(3) 0.0437(12) Uani 1 1 d .
H22 H 0.0113 0.1455 0.5400 0.052 Uiso 1 1 calc R
C23 C -0.1965(6) 0.2255(4) 0.6255(3) 0.0651(17) Uani 1 1 d .
H23A H -0.1983 0.2591 0.6730 0.098 Uiso 1 1 calc R
H23B H -0.2166 0.1663 0.6224 0.098 Uiso 1 1 calc R
H23C H -0.2632 0.2410 0.5876 0.098 Uiso 1 1 calc R
C24 C 0.0529(6) 0.2179(4) 0.6757(3) 0.0696(18) Uani 1 1 d .
H24A H 0.0456 0.2480 0.7232 0.104 Uiso 1 1 calc R
H24B H 0.1418 0.2329 0.6716 0.104 Uiso 1 1 calc R
H24C H 0.0386 0.1577 0.6703 0.104 Uiso 1 1 calc R
C25 C 0.0402(5) 0.4395(3) 0.6801(3) 0.0479(13) Uani 1 1 d .
C26 C -0.0691(6) 0.4452(5) 0.7215(4) 0.086(2) Uani 1 1 d .
H26A H -0.1549 0.4494 0.6888 0.129 Uiso 1 1 calc R
H26B H -0.0444 0.4946 0.7628 0.129 Uiso 1 1 calc R
H26C H -0.0764 0.3952 0.7389 0.129 Uiso 1 1 calc R
C27 C 0.0532(8) 0.5173(4) 0.6493(4) 0.089(2) Uani 1 1 d .
H27A H -0.0326 0.5212 0.6165 0.134 Uiso 1 1 calc R
H27B H 0.1208 0.5112 0.6229 0.134 Uiso 1 1 calc R
H27C H 0.0796 0.5680 0.6893 0.134 Uiso 1 1 calc R
C28 C 0.1774(6) 0.4344(5) 0.7324(3) 0.078(2) Uani 1 1 d .
H28A H 0.2457 0.4314 0.7065 0.117 Uiso 1 1 calc R
H28B H 0.1716 0.3845 0.7500 0.117 Uiso 1 1 calc R
H28C H 0.2010 0.4840 0.7735 0.117 Uiso 1 1 calc R
C31 C 0.2833(6) 0.0958(4) 0.4597(4) 0.0669(18) Uani 1 1 d .
C32 C 0.2952(7) 0.0234(4) 0.3936(5) 0.105(3) Uani 1 1 d .
H32A H 0.3337 0.0476 0.3617 0.158 Uiso 1 1 calc R
H32B H 0.2065 -0.0062 0.3665 0.158 Uiso 1 1 calc R
H32C H 0.3526 -0.0157 0.4120 0.158 Uiso 1 1 calc R
C33 C 0.2242(11) 0.0573(7) 0.5106(8) 0.190(7) Uani 1 1 d .
H33A H 0.1342 0.0292 0.4844 0.285 Uiso 1 1 calc R
H33B H 0.2203 0.1015 0.5524 0.285 Uiso 1 1 calc R
H33C H 0.2806 0.0169 0.5272 0.285 Uiso 1 1 calc R
C34 C 0.4279(7) 0.1411(5) 0.5049(4) 0.093(3) Uani 1 1 d .
H34A H 0.4690 0.1652 0.4739 0.139 Uiso 1 1 calc R
H34B H 0.4827 0.1007 0.5228 0.139 Uiso 1 1 calc R
H34C H 0.4214 0.1855 0.5459 0.139 Uiso 1 1 calc R
C35 C 0.2194(6) 0.2180(4) 0.3567(3) 0.0558(15) Uani 1 1 d .
C36 C 0.3729(6) 0.2443(6) 0.3805(5) 0.109(3) Uani 1 1 d .
H36A H 0.4190 0.1951 0.3840 0.164 Uiso 1 1 calc R
H36B H 0.3986 0.2852 0.4277 0.164 Uiso 1 1 calc R
H36C H 0.3976 0.2690 0.3447 0.164 Uiso 1 1 calc R
C37 C 0.1734(9) 0.1529(5) 0.2782(4) 0.105(3) Uani 1 1 d .
H37A H 0.0768 0.1371 0.2643 0.157 Uiso 1 1 calc R
H37B H 0.2186 0.1030 0.2799 0.157 Uiso 1 1 calc R
H37C H 0.1967 0.1786 0.2427 0.157 Uiso 1 1 calc R
C38 C 0.1523(6) 0.3001(4) 0.3526(3) 0.0647(16) Uani 1 1 d .
H38A H 0.0552 0.2866 0.3376 0.097 Uiso 1 1 calc R
H38B H 0.1797 0.3244 0.3173 0.097 Uiso 1 1 calc R
H38C H 0.1804 0.3402 0.4002 0.097 Uiso 1 1 calc R
C41 C 0.2219(4) 0.1849(3) 0.9118(2) 0.0354(10) Uani 1 1 d .
C42 C 0.1975(5) 0.1131(3) 0.8397(3) 0.0416(12) Uani 1 1 d .
H42 H 0.1127 0.1215 0.8063 0.050 Uiso 1 1 calc R
C43 C 0.1750(5) 0.0227(3) 0.8486(3) 0.0548(14) Uani 1 1 d .
H43A H 0.1438 -0.0170 0.8002 0.066 Uiso 1 1 calc R
H43B H 0.2610 0.0078 0.8743 0.066 Uiso 1 1 calc R
C44 C 0.0730(6) 0.0142(4) 0.8907(3) 0.0620(16) Uani 1 1 d .
H44A H 0.0623 -0.0436 0.8952 0.074 Uiso 1 1 calc R
H44B H -0.0145 0.0268 0.8645 0.074 Uiso 1 1 calc R
C45 C 0.1241(6) 0.0772(3) 0.9683(3) 0.0577(15) Uani 1 1 d .
H45A H 0.0620 0.0695 0.9970 0.069 Uiso 1 1 calc R
H45B H 0.2126 0.0650 0.9936 0.069 Uiso 1 1 calc R
C46 C 0.1347(4) 0.1689(3) 0.9634(3) 0.0386(11) Uani 1 1 d .
H46 H 0.0423 0.1799 0.9412 0.046 Uiso 1 1 calc R
C47 C 0.1830(5) 0.2295(3) 1.0422(3) 0.0486(13) Uani 1 1 d .
H47A H 0.2159 0.1976 1.0781 0.058 Uiso 1 1 calc R
H47B H 0.1083 0.2580 1.0543 0.058 Uiso 1 1 calc R
C48 C 0.3088(5) 0.1199(3) 0.7997(3) 0.0463(13) Uani 1 1 d .
H48A H 0.2852 0.1586 0.7687 0.056 Uiso 1 1 calc R
H48B H 0.3101 0.0645 0.7678 0.056 Uiso 1 1 calc R
C51 C 0.6328(5) 0.2579(3) 1.0413(3) 0.0382(11) Uani 1 1 d .
C52 C 0.6806(6) 0.2115(4) 1.0928(3) 0.0566(15) Uani 1 1 d .
H52 H 0.6234 0.1656 1.0936 0.068 Uiso 1 1 calc R
C53 C 0.8090(6) 0.2304(5) 1.1429(3) 0.0676(18) Uani 1 1 d .
H53 H 0.8369 0.1959 1.1744 0.081 Uiso 1 1 calc R
C54 C 0.8942(6) 0.2987(5) 1.1464(3) 0.075(2) Uani 1 1 d .
H54 H 0.9794 0.3117 1.1806 0.090 Uiso 1 1 calc R
C55 C 0.8531(6) 0.3483(4) 1.0986(3) 0.0678(18) Uani 1 1 d .
H55 H 0.9103 0.3954 1.1003 0.081 Uiso 1 1 calc R
C56 C 0.7242(5) 0.3275(4) 1.0472(3) 0.0503(13) Uani 1 1 d .
H56 H 0.6982 0.3619 1.0154 0.060 Uiso 1 1 calc R
C61 C 0.2300(5) 0.3491(3) 0.9652(3) 0.0453(12) Uani 1 1 d .
C62 C 0.2510(4) 0.2701(3) 0.9086(3) 0.0400(11) Uani 1 1 d .
H62 H 0.2845 0.2788 0.8704 0.048 Uiso 1 1 calc R
C63 C 0.3123(6) 0.4279(4) 0.9597(4) 0.0644(16) Uani 1 1 d .
H63A H 0.4057 0.4184 0.9662 0.097 Uiso 1 1 calc R
H63B H 0.3064 0.4766 0.9973 0.097 Uiso 1 1 calc R
H63C H 0.2762 0.4378 0.9120 0.097 Uiso 1 1 calc R
C64 C 0.0804(5) 0.3659(4) 0.9541(3) 0.0652(17) Uani 1 1 d .
H64A H 0.0754 0.4157 0.9909 0.098 Uiso 1 1 calc R
H64B H 0.0281 0.3179 0.9587 0.098 Uiso 1 1 calc R
H64C H 0.0448 0.3744 0.9059 0.098 Uiso 1 1 calc R
C65 C 0.3720(5) 0.3835(4) 1.1377(3) 0.0582(16) Uani 1 1 d .
C66 C 0.2561(7) 0.4301(5) 1.1534(4) 0.102(3) Uani 1 1 d .
H66A H 0.1823 0.3899 1.1513 0.153 Uiso 1 1 calc R
H66B H 0.2262 0.4612 1.1172 0.153 Uiso 1 1 calc R
H66C H 0.2858 0.4689 1.2017 0.153 Uiso 1 1 calc R
C67 C 0.4169(10) 0.3299(5) 1.1923(3) 0.112(3) Uani 1 1 d .
H67A H 0.4909 0.3006 1.1816 0.168 Uiso 1 1 calc R
H67B H 0.3422 0.2892 1.1880 0.168 Uiso 1 1 calc R
H67C H 0.4460 0.3662 1.2417 0.168 Uiso 1 1 calc R
C68 C 0.4920(6) 0.4452(4) 1.1421(4) 0.085(2) Uani 1 1 d .
H68A H 0.5654 0.4142 1.1331 0.128 Uiso 1 1 calc R
H68B H 0.5213 0.4841 1.1904 0.128 Uiso 1 1 calc R
H68C H 0.4653 0.4764 1.1056 0.128 Uiso 1 1 calc R
C71 C 0.5767(6) 0.0607(4) 0.8668(3) 0.0544(14) Uani 1 1 d .
C72 C 0.5412(15) -0.0077(7) 0.7952(5) 0.225(9) Uani 1 1 d .
H72A H 0.4442 -0.0202 0.7762 0.337 Uiso 1 1 calc R
H72B H 0.5794 -0.0581 0.8037 0.337 Uiso 1 1 calc R
H72C H 0.5775 0.0117 0.7602 0.337 Uiso 1 1 calc R
C73 C 0.7260(7) 0.0822(6) 0.8974(6) 0.146(5) Uani 1 1 d .
H73A H 0.7616 0.1070 0.8649 0.219 Uiso 1 1 calc R
H73B H 0.7667 0.0314 0.9021 0.219 Uiso 1 1 calc R
H73C H 0.7466 0.1220 0.9451 0.219 Uiso 1 1 calc R
C74 C 0.5324(7) 0.0184(5) 0.9184(5) 0.110(3) Uani 1 1 d .
H74A H 0.4357 0.0025 0.9012 0.165 Uiso 1 1 calc R
H74B H 0.5558 0.0569 0.9668 0.165 Uiso 1 1 calc R
H74C H 0.5770 -0.0316 0.9204 0.165 Uiso 1 1 calc R
C75 C 0.5592(6) 0.2220(4) 0.8096(3) 0.0519(14) Uani 1 1 d .
C76 C 0.7125(6) 0.2554(5) 0.8477(4) 0.079(2) Uani 1 1 d .
H76A H 0.7244 0.2844 0.8985 0.118 Uiso 1 1 calc R
H76B H 0.7426 0.2941 0.8230 0.118 Uiso 1 1 calc R
H76C H 0.7648 0.2083 0.8450 0.118 Uiso 1 1 calc R
C77 C 0.4853(7) 0.3005(4) 0.8093(4) 0.0751(19) Uani 1 1 d .
H77A H 0.4946 0.3319 0.8592 0.113 Uiso 1 1 calc R
H77B H 0.3907 0.2832 0.7838 0.113 Uiso 1 1 calc R
H77C H 0.5239 0.3358 0.7847 0.113 Uiso 1 1 calc R
C78 C 0.5401(7) 0.1751(5) 0.7291(3) 0.082(2) Uani 1 1 d .
H78A H 0.5861 0.1252 0.7269 0.124 Uiso 1 1 calc R
H78B H 0.5773 0.2118 0.7051 0.124 Uiso 1 1 calc R
H78C H 0.4450 0.1587 0.7047 0.124 Uiso 1 1 calc R

loop_
_atom_site_aniso_label
_atom_site_aniso_U_11
_atom_site_aniso_U_22
_atom_site_aniso_U_33
_atom_site_aniso_U_23
_atom_site_aniso_U_13
_atom_site_aniso_U_12
Ir1 0.02625(9) 0.02916(10) 0.03359(10) 0.00651(8) 0.00891(7) 0.00231(7)
P1 0.0306(6) 0.0348(6) 0.0333(6) 0.0051(5) 0.0101(5) 0.0042(5)
C1 0.029(2) 0.042(3) 0.043(3) 0.000(2) 0.011(2) 0.000(2)
Ir2 0.02675(10) 0.03684(11) 0.02799(10) 0.00728(8) 0.00889(7) 0.00070(7)
P2 0.0325(6) 0.0341(7) 0.0455(7) 0.0029(6) 0.0141(5) 0.0066(5)
C2 0.034(3) 0.060(4) 0.066(4) -0.017(3) 0.018(3) -0.008(3)
P3 0.0361(6) 0.0404(7) 0.0357(7) 0.0005(5) 0.0153(5) -0.0007(5)
C3 0.152(8) 0.199(10) 0.088(6) -0.067(7) -0.053(6) 0.111(8)
P4 0.0336(6) 0.0456(7) 0.0320(6) 0.0090(5) 0.0139(5) 0.0066(5)
C4 0.053(4) 0.155(7) 0.035(3) 0.004(4) 0.003(3) 0.032(4)
C5 0.066(4) 0.097(5) 0.053(4) 0.032(4) 0.009(3) 0.015(4)
C6 0.034(3) 0.059(3) 0.037(3) 0.006(2) 0.011(2) 0.003(2)
C7 0.041(3) 0.049(3) 0.049(3) 0.007(3) 0.012(2) 0.013(2)
C8 0.043(3) 0.100(6) 0.119(6) -0.071(5) 0.028(4) -0.020(4)
C11 0.032(2) 0.038(3) 0.036(3) 0.007(2) 0.012(2) 0.003(2)
C12 0.029(2) 0.046(3) 0.045(3) 0.009(2) 0.006(2) -0.005(2)
C13 0.037(3) 0.068(4) 0.050(3) 0.006(3) 0.005(2) -0.002(3)
C14 0.045(3) 0.064(4) 0.064(4) -0.007(3) 0.019(3) -0.019(3)
C15 0.063(4) 0.034(3) 0.073(4) 0.010(3) 0.030(3) -0.007(3)
C16 0.051(3) 0.041(3) 0.049(3) 0.011(2) 0.016(2) 0.008(2)
C21 0.043(3) 0.050(3) 0.039(3) 0.014(2) 0.013(2) -0.001(2)
C22 0.031(2) 0.041(3) 0.063(3) 0.015(3) 0.017(2) 0.003(2)
C23 0.065(4) 0.077(4) 0.062(4) 0.018(3) 0.035(3) -0.006(3)
C24 0.075(4) 0.080(5) 0.062(4) 0.040(4) 0.015(3) 0.009(4)
C25 0.040(3) 0.049(3) 0.045(3) -0.007(2) 0.014(2) 0.003(2)
C26 0.056(4) 0.105(6) 0.071(4) -0.034(4) 0.028(3) -0.002(4)
C27 0.127(6) 0.038(4) 0.086(5) -0.013(3) 0.031(5) -0.002(4)
C28 0.053(4) 0.087(5) 0.062(4) -0.014(4) -0.008(3) 0.003(3)
C31 0.071(4) 0.041(3) 0.107(5) 0.029(3) 0.044(4) 0.034(3)
C32 0.084(5) 0.061(5) 0.143(8) -0.015(5) 0.018(5) 0.032(4)
C33 0.192(10) 0.172(10) 0.372(18) 0.229(12) 0.198(12) 0.135(9)
C34 0.087(5) 0.099(6) 0.094(6) 0.034(5) 0.012(4) 0.056(5)
C35 0.054(3) 0.076(4) 0.047(3) 0.017(3) 0.027(3) 0.019(3)
C36 0.057(4) 0.177(9) 0.147(8) 0.109(7) 0.057(5) 0.031(5)
C37 0.153(8) 0.118(7) 0.051(4) 0.012(4) 0.043(5) 0.059(6)
C38 0.065(4) 0.078(4) 0.059(4) 0.030(3) 0.021(3) 0.007(3)
C41 0.028(2) 0.045(3) 0.030(2) 0.004(2) 0.0075(19) 0.003(2)
C42 0.032(2) 0.050(3) 0.034(3) 0.000(2) 0.005(2) -0.002(2)
C43 0.050(3) 0.045(3) 0.062(4) -0.004(3) 0.019(3) -0.001(3)
C44 0.055(3) 0.045(3) 0.086(5) 0.005(3) 0.033(3) -0.006(3)
C45 0.056(3) 0.054(4) 0.067(4) 0.013(3) 0.029(3) -0.006(3)
C46 0.026(2) 0.045(3) 0.042(3) 0.004(2) 0.011(2) -0.001(2)
C47 0.048(3) 0.052(3) 0.045(3) 0.002(3) 0.024(2) -0.005(2)
C48 0.043(3) 0.057(3) 0.033(3) 0.000(2) 0.011(2) 0.007(2)
C51 0.035(2) 0.042(3) 0.033(2) 0.004(2) 0.008(2) -0.003(2)
C52 0.064(4) 0.059(4) 0.043(3) 0.017(3) 0.007(3) 0.000(3)
C53 0.063(4) 0.087(5) 0.045(3) 0.022(3) -0.004(3) 0.017(4)
C54 0.046(3) 0.112(6) 0.045(4) 0.006(4) -0.011(3) 0.013(4)
C55 0.047(3) 0.081(5) 0.063(4) -0.004(4) 0.017(3) -0.006(3)
C56 0.043(3) 0.055(3) 0.050(3) 0.011(3) 0.011(3) 0.003(3)
C61 0.044(3) 0.041(3) 0.051(3) 0.007(2) 0.018(2) 0.006(2)
C62 0.033(2) 0.050(3) 0.039(3) 0.015(2) 0.010(2) 0.006(2)
C63 0.083(4) 0.046(3) 0.073(4) 0.016(3) 0.035(3) 0.009(3)
C64 0.051(3) 0.060(4) 0.080(4) 0.007(3) 0.015(3) 0.024(3)
C65 0.047(3) 0.065(4) 0.047(3) -0.018(3) 0.018(3) -0.009(3)
C66 0.068(4) 0.119(7) 0.086(5) -0.048(5) 0.033(4) 0.004(4)
C67 0.169(9) 0.111(7) 0.035(4) 0.000(4) 0.016(5) -0.010(6)
C68 0.066(4) 0.077(5) 0.085(5) -0.032(4) 0.029(4) -0.028(4)
C71 0.056(3) 0.057(4) 0.055(3) 0.014(3) 0.021(3) 0.026(3)
C72 0.41(2) 0.154(10) 0.064(6) -0.018(6) 0.002(9) 0.195(13)
C73 0.047(4) 0.154(9) 0.288(14) 0.138(9) 0.055(6) 0.047(5)
C74 0.083(5) 0.099(6) 0.205(10) 0.107(7) 0.070(6) 0.047(5)
C75 0.054(3) 0.065(4) 0.045(3) 0.022(3) 0.021(3) 0.006(3)
C76 0.060(4) 0.105(6) 0.081(5) 0.038(4) 0.028(4) -0.007(4)
C77 0.087(5) 0.084(5) 0.084(5) 0.052(4) 0.046(4) 0.015(4)
C78 0.099(5) 0.109(6) 0.048(4) 0.018(4) 0.040(4) 0.002(4)

loop_
_atom_type_symbol
_atom_type_description
_atom_type_scat_dispersion_real
_atom_type_scat_dispersion_imag
_atom_type_scat_source
C C 0.0033 0.0016 'International Tables Vol C Tables 4.2.6.8 and 6.1.1.4'
H H 0.0000 0.0000 'International Tables Vol C Tables 4.2.6.8 and 6.1.1.4'
P P 0.1023 0.0942 'International Tables Vol C Tables 4.2.6.8 and 6.1.1.4'
Ir Ir -1.4442 7.9887 'International Tables Vol C Tables 4.2.6.8 and 6.1.1.4'

loop_
_geom_angle_atom_site_label_1
_geom_angle_atom_site_label_2
_geom_angle_atom_site_label_3
_geom_angle
C11 Ir1 C22 152.66(19)
C11 Ir1 C1 165.03(19)
C22 Ir1 C1 37.94(18)
C11 Ir1 P2 99.22(13)
C22 Ir1 P2 96.96(14)
C1 Ir1 P2 85.80(13)
C11 Ir1 P1 99.51(13)
C22 Ir1 P1 66.64(14)
C1 Ir1 P1 75.54(13)
P2 Ir1 P1 161.16(4)
C7 P1 C25 108.2(2)
C7 P1 C21 99.9(2)
C25 P1 C21 116.7(2)
C7 P1 Ir1 103.02(17)
C25 P1 Ir1 134.62(17)
C21 P1 Ir1 88.63(16)
C22 C1 C6 120.1(4)
C22 C1 C2 116.9(5)
C6 C1 C2 113.5(4)
C22 C1 Ir1 70.1(3)
C6 C1 Ir1 113.7(3)
C2 C1 Ir1 115.6(3)
C51 Ir2 C62 154.03(19)
C51 Ir2 C41 164.02(19)
C62 Ir2 C41 38.14(17)
C51 Ir2 P4 99.45(13)
C62 Ir2 P4 93.68(13)
C41 Ir2 P4 86.37(12)
C51 Ir2 P3 100.13(13)
C62 Ir2 P3 66.79(13)
C41 Ir2 P3 75.73(12)
P4 Ir2 P3 160.05(5)
C8 P2 C35 106.4(3)
C8 P2 C31 101.7(3)
C35 P2 C31 109.1(3)
C8 P2 Ir1 102.63(19)
C35 P2 Ir1 117.47(19)
C31 P2 Ir1 117.5(2)
C8 C2 C3 102.4(6)
C8 C2 C1 115.5(4)
C3 C2 C1 113.6(5)
C8 C2 H2 108.3
C3 C2 H2 108.3
C1 C2 H2 108.3
C47 P3 C61 99.2(2)
C47 P3 C65 107.3(2)
C61 P3 C65 117.3(3)
C47 P3 Ir2 104.86(16)
C61 P3 Ir2 88.37(16)
C65 P3 Ir2 134.07(18)
C4 C3 C2 119.3(8)
C4 C3 H3A 107.5
C2 C3 H3A 107.5
C4 C3 H3B 107.5
C2 C3 H3B 107.5
H3A C3 H3B 107.0
C48 P4 C71 107.0(3)
C48 P4 C75 101.1(2)
C71 P4 C75 107.6(3)
C48 P4 Ir2 102.19(15)
C71 P4 Ir2 119.47(18)
C75 P4 Ir2 117.15(18)
C3 C4 C5 108.0(6)
C3 C4 H4A 110.1
C5 C4 H4A 110.1
C3 C4 H4B 110.1
C5 C4 H4B 110.1
H4A C4 H4B 108.4
C6 C5 C4 113.1(6)
C6 C5 H5A 109.0
C4 C5 H5A 109.0
C6 C5 H5B 109.0
C4 C5 H5B 109.0
H5A C5 H5B 107.8
C5 C6 C7 111.5(5)
C5 C6 C1 112.0(4)
C7 C6 C1 113.0(4)
C5 C6 H6 106.6
C7 C6 H6 106.6
C1 C6 H6 106.6
C6 C7 P1 108.4(3)
C6 C7 H7A 110.0
P1 C7 H7A 110.0
C6 C7 H7B 110.0
P1 C7 H7B 110.0
H7A C7 H7B 108.4
C2 C8 P2 117.7(4)
C2 C8 H8A 107.9
P2 C8 H8A 107.9
C2 C8 H8B 107.9
P2 C8 H8B 107.9
H8A C8 H8B 107.2
C12 C11 C16 114.2(4)
C12 C11 Ir1 121.4(4)
C16 C11 Ir1 124.0(4)
C13 C12 C11 123.0(5)
C13 C12 H12 118.5
C11 C12 H12 118.5
C12 C13 C14 120.7(5)
C12 C13 H13 119.7
C14 C13 H13 119.7
C15 C14 C13 118.9(5)
C15 C14 H14 120.6
C13 C14 H14 120.6
C14 C15 C16 120.3(5)
C14 C15 H15 119.9
C16 C15 H15 119.9
C15 C16 C11 122.9(5)
C15 C16 H16 118.6
C11 C16 H16 118.6
C24 C21 C22 107.1(5)
C24 C21 C23 109.9(5)
C22 C21 C23 114.8(4)
C24 C21 P1 112.7(4)
C22 C21 P1 92.0(3)
C23 C21 P1 118.9(4)
C1 C22 C21 122.7(4)
C1 C22 Ir1 72.0(3)
C21 C22 Ir1 102.5(3)
C1 C22 H22 118.6
C21 C22 H22 118.6
Ir1 C22 H22 95.5
C21 C23 H23A 109.5
C21 C23 H23B 109.5
H23A C23 H23B 109.5
C21 C23 H23C 109.5
H23A C23 H23C 109.5
H23B C23 H23C 109.5
C21 C24 H24A 109.5
C21 C24 H24B 109.5
H24A C24 H24B 109.5
C21 C24 H24C 109.5
H24A C24 H24C 109.5
H24B C24 H24C 109.5
C28 C25 C26 109.6(5)
C28 C25 C27 108.8(5)
C26 C25 C27 111.6(5)
C28 C25 P1 109.4(4)
C26 C25 P1 111.5(4)
C27 C25 P1 105.9(4)
C25 C26 H26A 109.5
C25 C26 H26B 109.5
H26A C26 H26B 109.5
C25 C26 H26C 109.5
H26A C26 H26C 109.5
H26B C26 H26C 109.5
C25 C27 H27A 109.5
C25 C27 H27B 109.5
H27A C27 H27B 109.5
C25 C27 H27C 109.5
H27A C27 H27C 109.5
H27B C27 H27C 109.5
C25 C28 H28A 109.5
C25 C28 H28B 109.5
H28A C28 H28B 109.5
C25 C28 H28C 109.5
H28A C28 H28C 109.5
H28B C28 H28C 109.5
C33 C31 C34 107.4(8)
C33 C31 C32 109.4(7)
C34 C31 C32 109.0(5)
C33 C31 P2 106.3(4)
C34 C31 P2 110.4(4)
C32 C31 P2 114.1(5)
C31 C32 H32A 109.5
C31 C32 H32B 109.5
H32A C32 H32B 109.5
C31 C32 H32C 109.5
H32A C32 H32C 109.5
H32B C32 H32C 109.5
C31 C33 H33A 109.5
C31 C33 H33B 109.5
H33A C33 H33B 109.5
C31 C33 H33C 109.5
H33A C33 H33C 109.5
H33B C33 H33C 109.5
C31 C34 H34A 109.5
C31 C34 H34B 109.5
H34A C34 H34B 109.5
C31 C34 H34C 109.5
H34A C34 H34C 109.5
H34B C34 H34C 109.5
C36 C35 C38 106.5(6)
C36 C35 C37 110.7(6)
C38 C35 C37 109.1(5)
C36 C35 P2 110.1(4)
C38 C35 P2 106.5(3)
C37 C35 P2 113.5(5)
C35 C36 H36A 109.5
C35 C36 H36B 109.5
H36A C36 H36B 109.5
C35 C36 H36C 109.5
H36A C36 H36C 109.5
H36B C36 H36C 109.5
C35 C37 H37A 109.5
C35 C37 H37B 109.5
H37A C37 H37B 109.5
C35 C37 H37C 109.5
H37A C37 H37C 109.5
H37B C37 H37C 109.5
C35 C38 H38A 109.5
C35 C38 H38B 109.5
H38A C38 H38B 109.5
C35 C38 H38C 109.5
H38A C38 H38C 109.5
H38B C38 H38C 109.5
C62 C41 C42 117.8(4)
C62 C41 C46 118.2(4)
C42 C41 C46 114.4(4)
C62 C41 Ir2 69.3(3)
C42 C41 Ir2 114.9(3)
C46 C41 Ir2 114.8(3)
C43 C42 C41 114.6(4)
C43 C42 C48 110.7(4)
C41 C42 C48 112.8(4)
C43 C42 H42 106.0
C41 C42 H42 106.0
C48 C42 H42 106.0
C44 C43 C42 112.7(4)
C44 C43 H43A 109.1
C42 C43 H43A 109.1
C44 C43 H43B 109.1
C42 C43 H43B 109.1
H43A C43 H43B 107.8
C43 C44 C45 108.8(4)
C43 C44 H44A 109.9
C45 C44 H44A 109.9
C43 C44 H44B 109.9
C45 C44 H44B 109.9
H44A C44 H44B 108.3
C46 C45 C44 111.3(5)
C46 C45 H45A 109.4
C44 C45 H45A 109.4
C46 C45 H45B 109.4
C44 C45 H45B 109.4
H45A C45 H45B 108.0
C45 C46 C47 109.5(4)
C45 C46 C41 112.9(4)
C47 C46 C41 113.7(4)
C45 C46 H46 106.8
C47 C46 H46 106.8
C41 C46 H46 106.8
C46 C47 P3 107.7(3)
C46 C47 H47A 110.2
P3 C47 H47A 110.2
C46 C47 H47B 110.2
P3 C47 H47B 110.2
H47A C47 H47B 108.5
C42 C48 P4 113.7(3)
C42 C48 H48A 108.8
P4 C48 H48A 108.8
C42 C48 H48B 108.8
P4 C48 H48B 108.8
H48A C48 H48B 107.7
C56 C51 C52 113.6(5)
C56 C51 Ir2 122.3(4)
C52 C51 Ir2 123.8(4)
C53 C52 C51 123.3(6)
C53 C52 H52 118.3
C51 C52 H52 118.3
C54 C53 C52 120.7(6)
C54 C53 H53 119.6
C52 C53 H53 119.6
C53 C54 C55 119.2(6)
C53 C54 H54 120.4
C55 C54 H54 120.4
C54 C55 C56 119.6(6)
C54 C55 H55 120.2
C56 C55 H55 120.2
C51 C56 C55 123.5(6)
C51 C56 H56 118.3
C55 C56 H56 118.3
C63 C61 C64 108.4(5)
C63 C61 C62 108.6(4)
C64 C61 C62 114.2(4)
C63 C61 P3 112.0(4)
C64 C61 P3 121.0(4)
C62 C61 P3 91.3(3)
C41 C62 C61 123.6(4)
C41 C62 Ir2 72.6(3)
C61 C62 Ir2 102.4(3)
C41 C62 H62 118.2
C61 C62 H62 118.2
Ir2 C62 H62 95.1
C61 C63 H63A 109.5
C61 C63 H63B 109.5
H63A C63 H63B 109.5
C61 C63 H63C 109.5
H63A C63 H63C 109.5
H63B C63 H63C 109.5
C61 C64 H64A 109.5
C61 C64 H64B 109.5
H64A C64 H64B 109.5
C61 C64 H64C 109.5
H64A C64 H64C 109.5
H64B C64 H64C 109.5
C66 C65 C68 111.0(6)
C66 C65 C67 110.5(6)
C68 C65 C67 109.5(6)
C66 C65 P3 111.3(4)
C68 C65 P3 108.3(4)
C67 C65 P3 106.2(4)
C65 C66 H66A 109.5
C65 C66 H66B 109.5
H66A C66 H66B 109.5
C65 C66 H66C 109.5
H66A C66 H66C 109.5
H66B C66 H66C 109.5
C65 C67 H67A 109.5
C65 C67 H67B 109.5
H67A C67 H67B 109.5
C65 C67 H67C 109.5
H67A C67 H67C 109.5
H67B C67 H67C 109.5
C65 C68 H68A 109.5
C65 C68 H68B 109.5
H68A C68 H68B 109.5
C65 C68 H68C 109.5
H68A C68 H68C 109.5
H68B C68 H68C 109.5
C73 C71 C74 105.5(6)
C73 C71 C72 110.9(8)
C74 C71 C72 103.7(8)
C73 C71 P4 113.2(5)
C74 C71 P4 107.6(4)
C72 C71 P4 115.0(5)
C71 C72 H72A 109.5
C71 C72 H72B 109.5
H72A C72 H72B 109.5
C71 C72 H72C 109.5
H72A C72 H72C 109.5
H72B C72 H72C 109.5
C71 C73 H73A 109.5
C71 C73 H73B 109.5
H73A C73 H73B 109.5
C71 C73 H73C 109.5
H73A C73 H73C 109.5
H73B C73 H73C 109.5
C71 C74 H74A 109.5
C71 C74 H74B 109.5
H74A C74 H74B 109.5
C71 C74 H74C 109.5
H74A C74 H74C 109.5
H74B C74 H74C 109.5
C77 C75 C78 106.8(5)
C77 C75 C76 106.3(5)
C78 C75 C76 109.6(5)
C77 C75 P4 106.9(4)
C78 C75 P4 114.3(4)
C76 C75 P4 112.4(4)
C75 C76 H76A 109.5
C75 C76 H76B 109.5
H76A C76 H76B 109.5
C75 C76 H76C 109.5
H76A C76 H76C 109.5
H76B C76 H76C 109.5
C75 C77 H77A 109.5
C75 C77 H77B 109.5
H77A C77 H77B 109.5
C75 C77 H77C 109.5
H77A C77 H77C 109.5
H77B C77 H77C 109.5
C75 C78 H78A 109.5
C75 C78 H78B 109.5
H78A C78 H78B 109.5
C75 C78 H78C 109.5
H78A C78 H78C 109.5
H78B C78 H78C 109.5

loop_
_geom_bond_atom_site_label_1
_geom_bond_atom_site_label_2
_geom_bond_distance
Ir1 C11 2.086(5)
Ir1 C22 2.170(5)
Ir1 C1 2.195(5)
Ir1 P2 2.2832(13)
Ir1 P1 2.2867(12)
P1 C7 1.828(5)
P1 C25 1.861(5)
P1 C21 1.862(5)
C1 C22 1.419(7)
C1 C6 1.549(7)
C1 C2 1.576(7)
Ir2 C51 2.092(5)
Ir2 C62 2.156(4)
Ir2 C41 2.200(4)
Ir2 P4 2.2904(13)
Ir2 P3 2.2909(13)
P2 C8 1.863(6)
P2 C35 1.915(6)
P2 C31 1.923(5)
C2 C8 1.452(7)
C2 C3 1.571(11)
C2 H2 0.9800
P3 C47 1.836(5)
P3 C61 1.864(5)
P3 C65 1.868(5)
C3 C4 1.387(9)
C3 H3A 0.9700
C3 H3B 0.9700
P4 C48 1.868(5)
P4 C71 1.910(5)
P4 C75 1.917(5)
C4 C5 1.532(9)
C4 H4A 0.9700
C4 H4B 0.9700
C5 C6 1.526(7)
C5 H5A 0.9700
C5 H5B 0.9700
C6 C7 1.540(7)
C6 H6 0.9800
C7 H7A 0.9700
C7 H7B 0.9700
C8 H8A 0.9700
C8 H8B 0.9700
C11 C12 1.411(6)
C11 C16 1.414(7)
C12 C13 1.359(7)
C12 H12 0.9300
C13 C14 1.399(8)
C13 H13 0.9300
C14 C15 1.361(8)
C14 H14 0.9300
C15 C16 1.388(7)
C15 H15 0.9300
C16 H16 0.9300
C21 C24 1.530(7)
C21 C22 1.530(7)
C21 C23 1.541(7)
C22 H22 0.9300
C23 H23A 0.9600
C23 H23B 0.9600
C23 H23C 0.9600
C24 H24A 0.9600
C24 H24B 0.9600
C24 H24C 0.9600
C25 C28 1.528(7)
C25 C26 1.535(8)
C25 C27 1.539(9)
C26 H26A 0.9600
C26 H26B 0.9600
C26 H26C 0.9600
C27 H27A 0.9600
C27 H27B 0.9600
C27 H27C 0.9600
C28 H28A 0.9600
C28 H28B 0.9600
C28 H28C 0.9600
C31 C33 1.517(10)
C31 C34 1.555(9)
C31 C32 1.559(9)
C32 H32A 0.9600
C32 H32B 0.9600
C32 H32C 0.9600
C33 H33A 0.9600
C33 H33B 0.9600
C33 H33C 0.9600
C34 H34A 0.9600
C34 H34B 0.9600
C34 H34C 0.9600
C35 C36 1.528(8)
C35 C38 1.547(8)
C35 C37 1.574(8)
C36 H36A 0.9600
C36 H36B 0.9600
C36 H36C 0.9600
C37 H37A 0.9600
C37 H37B 0.9600
C37 H37C 0.9600
C38 H38A 0.9600
C38 H38B 0.9600
C38 H38C 0.9600
C41 C62 1.424(6)
C41 C42 1.550(6)
C41 C46 1.561(6)
C42 C43 1.537(7)
C42 C48 1.552(7)
C42 H42 0.9800
C43 C44 1.504(7)
C43 H43A 0.9700
C43 H43B 0.9700
C44 C45 1.549(8)
C44 H44A 0.9700
C44 H44B 0.9700
C45 C46 1.521(7)
C45 H45A 0.9700
C45 H45B 0.9700
C46 C47 1.550(6)
C46 H46 0.9800
C47 H47A 0.9700
C47 H47B 0.9700
C48 H48A 0.9700
C48 H48B 0.9700
C51 C56 1.396(7)
C51 C52 1.402(7)
C52 C53 1.388(8)
C52 H52 0.9300
C53 C54 1.355(9)
C53 H53 0.9300
C54 C55 1.373(9)
C54 H54 0.9300
C55 C56 1.403(8)
C55 H55 0.9300
C56 H56 0.9300
C61 C63 1.540(7)
C61 C64 1.543(7)
C61 C62 1.548(7)
C62 H62 0.9300
C63 H63A 0.9600
C63 H63B 0.9600
C63 H63C 0.9600
C64 H64A 0.9600
C64 H64B 0.9600
C64 H64C 0.9600
C65 C66 1.504(8)
C65 C68 1.519(8)
C65 C67 1.527(10)
C66 H66A 0.9600
C66 H66B 0.9600
C66 H66C 0.9600
C67 H67A 0.9600
C67 H67B 0.9600
C67 H67C 0.9600
C68 H68A 0.9600
C68 H68B 0.9600
C68 H68C 0.9600
C71 C73 1.482(9)
C71 C74 1.489(9)
C71 C72 1.505(9)
C72 H72A 0.9600
C72 H72B 0.9600
C72 H72C 0.9600
C73 H73A 0.9600
C73 H73B 0.9600
C73 H73C 0.9600
C74 H74A 0.9600
C74 H74B 0.9600
C74 H74C 0.9600
C75 C77 1.523(8)
C75 C78 1.525(8)
C75 C76 1.559(8)
C76 H76A 0.9600
C76 H76B 0.9600
C76 H76C 0.9600
C77 H77A 0.9600
C77 H77B 0.9600
C77 H77C 0.9600
C78 H78A 0.9600
C78 H78B 0.9600
C78 H78C 0.9600
